data_2224281
loop_
_publ_author_name
'Carvalho, Samir A.'
'da Silva, Edson F.'
'Tiekink, Edward R. T.'
'Wardell, James L.'
'Wardell, Solange M. S. V.'

_publ_section_title
;
 <i>N</i>'-[(2<i>E</i>)-3-Phenylprop-2-enoyl]benzohydrazide
;
_journal_issue 12
_journal_name_full 'Acta Crystallographica Section E'
_journal_page_first o3118
_journal_paper_doi 10.1107/S1600536809048156
_journal_volume 65
_journal_year 2009
_chemical_formula_iupac 'C16 H14 N2 O2'
_chemical_formula_moiety 'C16 H14 N2 O2'
_chemical_formula_sum 'C16 H14 N2 O2'
_chemical_formula_weight 266.29
_chemical_name_systematic ?
_space_group_IT_number 14
_symmetry_cell_setting monoclinic
_symmetry_space_group_name_Hall '-P 2ybc'
_symmetry_space_group_name_H-M 'P 1 21/c 1'
_atom_sites_solution_hydrogens geom
_atom_sites_solution_primary direct
_atom_sites_solution_secondary difmap
_audit_creation_method SHELXL-97
_cell_angle_alpha 90
_cell_angle_beta 102.072(3)
_cell_angle_gamma 90
_cell_formula_units_Z 4
_cell_length_a 15.9696(7)
_cell_length_b 10.4563(5)
_cell_length_c 8.3162(2)
_cell_measurement_reflns_used 6527
_cell_measurement_temperature 120(2)
_cell_measurement_theta_max 27.5
_cell_measurement_theta_min 2.9
_cell_volume 1357.95(10)
_computing_cell_refinement 'DENZO (Otwinowski & Minor, 1997) and COLLECT (Hooft, 1998)'
_computing_data_collection 'COLLECT (Hooft, 1998)'
_computing_data_reduction 'DENZO (Otwinowski & Minor, 1997) and COLLECT (Hooft, 1998)'
_computing_molecular_graphics 'DIAMOND (Brandenburg, 2006)'
_computing_publication_material 'publCIF (Westrip, 2009)'
_computing_structure_refinement 'SHELXL97 (Sheldrick, 2008)'
_computing_structure_solution 'SHELXS97 (Sheldrick, 2008)'
_diffrn_ambient_temperature 120(2)
_diffrn_detector_area_resol_mean 9.091
_diffrn_measured_fraction_theta_full 0.998
_diffrn_measured_fraction_theta_max 0.998
_diffrn_measurement_device_type 'Nonius KappaCCD area-detector'
_diffrn_measurement_method '\f and \w scans'
_diffrn_radiation_monochromator '10 cm confocal mirrors'
_diffrn_radiation_source 'Enraf--Nonius FR591 rotating anode'
_diffrn_radiation_type MoK\a
_diffrn_radiation_wavelength 0.71073
_diffrn_reflns_av_R_equivalents 0.086
_diffrn_reflns_av_sigmaI/netI 0.061
_diffrn_reflns_limit_h_max 20
_diffrn_reflns_limit_h_min -20
_diffrn_reflns_limit_k_max 13
_diffrn_reflns_limit_k_min -13
_diffrn_reflns_limit_l_max 10
_diffrn_reflns_limit_l_min -9
_diffrn_reflns_number 17862
_diffrn_reflns_theta_full 27.5
_diffrn_reflns_theta_max 27.46
_diffrn_reflns_theta_min 3.17
_diffrn_standards_decay_% 0
_diffrn_standards_number 0
_exptl_absorpt_coefficient_mu 0.087
_exptl_absorpt_correction_T_max 0.746
_exptl_absorpt_correction_T_min 0.636
_exptl_absorpt_correction_type multi-scan
_exptl_absorpt_process_details '(SADABS; Sheldrick, 2003)'
_exptl_crystal_colour light-red
_exptl_crystal_density_diffrn 1.303
_exptl_crystal_density_method 'not measured'
_exptl_crystal_description block
_exptl_crystal_F_000 560
_exptl_crystal_size_max 0.48
_exptl_crystal_size_mid 0.20
_exptl_crystal_size_min 0.08
_refine_diff_density_max 0.45
_refine_diff_density_min -0.42
_refine_ls_extinction_method none
_refine_ls_goodness_of_fit_ref 1.10
_refine_ls_hydrogen_treatment mixed
_refine_ls_matrix_type full
_refine_ls_number_parameters 187
_refine_ls_number_reflns 3110
_refine_ls_number_restraints 0
_refine_ls_restrained_S_all 1.10
_refine_ls_R_factor_all 0.101
_refine_ls_R_factor_gt 0.053
_refine_ls_shift/su_max_lt 0.001
_refine_ls_shift/su_mean 0.000
_refine_ls_structure_factor_coef Fsqd
_refine_ls_weighting_details 'calc w=1/[\s^2^(Fo^2^)+(0.0894P)^2^] where P=(Fo^2^+2Fc^2^)/3'
_refine_ls_weighting_scheme calc
_refine_ls_wR_factor_gt 0.130
_refine_ls_wR_factor_ref 0.172
_reflns_number_gt 2010
_reflns_number_total 3110
_reflns_threshold_expression I>2\s(I)
_cod_data_source_file hg2591.cif
_cod_data_source_block I
_cod_original_cell_volume 1357.95(9)
_cod_original_sg_symbol_H-M 'P 21/c'
_cod_database_code 2224281
_cod_database_fobs_code 2224281

loop_
_symmetry_equiv_pos_as_xyz
'x, y, z'
'-x, y+1/2, -z+1/2'
'-x, -y, -z'
'x, -y-1/2, z-1/2'

loop_
_atom_site_type_symbol
_atom_site_label
_atom_site_fract_x
_atom_site_fract_y
_atom_site_fract_z
_atom_site_U_iso_or_equiv
_atom_site_adp_type
_atom_site_calc_flag
_atom_site_refinement_flags
_atom_site_occupancy
_atom_site_disorder_assembly
_atom_site_disorder_group
O O1 0.20786(9) 0.62832(14) 0.42536(16) 0.0272(4) Uani d . 1 . .
O O2 0.36866(9) 0.61547(14) 0.11169(15) 0.0249(4) Uani d . 1 . .
N N1 0.25365(10) 0.74825(18) 0.2337(2) 0.0239(4) Uani d . 1 . .
H HN1 0.2442(14) 0.779(2) 0.132(3) 0.029 Uiso d . 1 . .
N N2 0.33940(11) 0.73943(18) 0.3148(2) 0.0248(4) Uani d . 1 . .
H HN2 0.3532(14) 0.774(2) 0.410(3) 0.030 Uiso d . 1 . .
C C1 -0.04530(13) 0.6129(2) 0.1175(2) 0.0233(5) Uani d . 1 . .
C C2 -0.07212(14) 0.6812(2) -0.0287(3) 0.0305(5) Uani d . 1 . .
H H2 -0.0322 0.7330 -0.0692 0.037 Uiso calc R 1 . .
C C3 -0.15601(14) 0.6745(2) -0.1150(3) 0.0328(6) Uani d . 1 . .
H H3 -0.1733 0.7219 -0.2138 0.039 Uiso calc R 1 . .
C C4 -0.21495(13) 0.5991(2) -0.0583(3) 0.0291(5) Uani d . 1 . .
H H4 -0.2725 0.5948 -0.1177 0.035 Uiso calc R 1 . .
C C5 -0.18951(14) 0.5302(2) 0.0851(3) 0.0301(5) Uani d . 1 . .
H H5 -0.2297 0.4782 0.1244 0.036 Uiso calc R 1 . .
C C6 -0.10529(13) 0.5366(2) 0.1725(2) 0.0264(5) Uani d . 1 . .
H H6 -0.0884 0.4885 0.2709 0.032 Uiso calc R 1 . .
C C7 0.04268(13) 0.6196(2) 0.2143(2) 0.0236(5) Uani d . 1 . .
H H7 0.0550 0.5693 0.3115 0.028 Uiso calc R 1 . .
C C8 0.10735(12) 0.6886(2) 0.1809(2) 0.0236(5) Uani d . 1 . .
H H8 0.0983 0.7412 0.0857 0.028 Uiso calc R 1 . .
C C9 0.19296(12) 0.6835(2) 0.2911(2) 0.0211(4) Uani d . 1 . .
C C10 0.39296(12) 0.66689(19) 0.2472(2) 0.0203(5) Uani d . 1 . .
C C11 0.48306(12) 0.65355(19) 0.3422(2) 0.0208(5) Uani d . 1 . .
C C12 0.52237(13) 0.7406(2) 0.4602(2) 0.0226(5) Uani d . 1 . .
H H12 0.4913 0.8126 0.4859 0.027 Uiso calc R 1 . .
C C13 0.60701(13) 0.7227(2) 0.5409(2) 0.0272(5) Uani d . 1 . .
H H13 0.6338 0.7826 0.6213 0.033 Uiso calc R 1 . .
C C14 0.65253(14) 0.6170(2) 0.5038(2) 0.0280(5) Uani d . 1 . .
H H14 0.7105 0.6050 0.5582 0.034 Uiso calc R 1 . .
C C15 0.61300(13) 0.5296(2) 0.3873(2) 0.0278(5) Uani d . 1 . .
H H15 0.6438 0.4569 0.3631 0.033 Uiso calc R 1 . .
C C16 0.52891(13) 0.5473(2) 0.3060(2) 0.0255(5) Uani d . 1 . .
H H16 0.5024 0.4873 0.2255 0.031 Uiso calc R 1 . .

loop_
_atom_site_aniso_label
_atom_site_aniso_U_11
_atom_site_aniso_U_22
_atom_site_aniso_U_33
_atom_site_aniso_U_12
_atom_site_aniso_U_13
_atom_site_aniso_U_23
O1 0.0249(8) 0.0309(9) 0.0232(7) 0.0004(6) -0.0008(6) 0.0013(6)
O2 0.0223(8) 0.0286(9) 0.0214(7) -0.0042(6) -0.0009(5) -0.0019(6)
N1 0.0140(9) 0.0337(11) 0.0212(8) -0.0004(8) -0.0030(6) 0.0011(8)
N2 0.0164(9) 0.0348(11) 0.0202(8) -0.0005(8) -0.0033(6) -0.0027(8)
C1 0.0197(11) 0.0247(12) 0.0245(10) 0.0021(9) 0.0024(8) -0.0015(8)
C2 0.0213(11) 0.0354(13) 0.0335(11) -0.0057(10) 0.0026(9) 0.0068(10)
C3 0.0247(12) 0.0371(14) 0.0323(12) -0.0049(10) -0.0038(9) 0.0084(10)
C4 0.0174(11) 0.0292(13) 0.0369(12) 0.0000(9) -0.0029(9) -0.0022(9)
C5 0.0244(12) 0.0288(12) 0.0368(12) -0.0087(10) 0.0056(9) -0.0024(10)
C6 0.0249(11) 0.0270(12) 0.0264(10) -0.0020(9) 0.0031(8) 0.0006(9)
C7 0.0216(11) 0.0270(12) 0.0212(10) 0.0030(9) 0.0025(8) -0.0012(8)
C8 0.0218(11) 0.0262(11) 0.0209(10) 0.0041(9) 0.0004(8) -0.0011(8)
C9 0.0183(10) 0.0222(11) 0.0213(10) 0.0015(9) 0.0005(7) -0.0048(8)
C10 0.0193(11) 0.0218(11) 0.0188(10) -0.0031(8) 0.0014(7) 0.0041(8)
C11 0.0181(10) 0.0231(11) 0.0204(10) -0.0020(8) 0.0019(7) 0.0043(8)
C12 0.0189(10) 0.0268(12) 0.0218(9) -0.0014(9) 0.0037(7) -0.0001(8)
C13 0.0202(11) 0.0328(13) 0.0264(10) -0.0028(9) -0.0002(8) -0.0034(9)
C14 0.0181(10) 0.0357(13) 0.0274(11) 0.0019(9) -0.0017(8) 0.0010(9)
C15 0.0249(12) 0.0277(12) 0.0298(11) 0.0069(9) 0.0034(8) 0.0038(9)
C16 0.0253(12) 0.0252(12) 0.0242(10) -0.0008(9) 0.0015(8) 0.0003(8)

loop_
_atom_type_symbol
_atom_type_description
_atom_type_scat_dispersion_real
_atom_type_scat_dispersion_imag
_atom_type_scat_source
C C 0.0033 0.0016 'International Tables Vol C Tables 4.2.6.8 and 6.1.1.4'
H H 0.0000 0.0000 'International Tables Vol C Tables 4.2.6.8 and 6.1.1.4'
N N 0.0061 0.0033 'International Tables Vol C Tables 4.2.6.8 and 6.1.1.4'
O O 0.0106 0.0060 'International Tables Vol C Tables 4.2.6.8 and 6.1.1.4'

loop_
_geom_angle_atom_site_label_1
_geom_angle_atom_site_label_2
_geom_angle_atom_site_label_3
_geom_angle_site_symmetry_1
_geom_angle_site_symmetry_3
_geom_angle
_geom_angle_publ_flag
C9 N1 N2 . . 120.03(17) ?
C9 N1 HN1 . . 121.9(14) ?
N2 N1 HN1 . . 116.0(14) ?
C10 N2 N1 . . 118.56(16) ?
C10 N2 HN2 . . 124.2(16) ?
N1 N2 HN2 . . 117.0(15) ?
C6 C1 C2 . . 118.08(18) ?
C6 C1 C7 . . 119.48(18) ?
C2 C1 C7 . . 122.44(19) ?
C3 C2 C1 . . 120.8(2) ?
C3 C2 H2 . . 119.6 ?
C1 C2 H2 . . 119.6 ?
C2 C3 C4 . . 120.41(19) ?
C2 C3 H3 . . 119.8 ?
C4 C3 H3 . . 119.8 ?
C5 C4 C3 . . 119.58(19) ?
C5 C4 H4 . . 120.2 ?
C3 C4 H4 . . 120.2 ?
C4 C5 C6 . . 120.3(2) ?
C4 C5 H5 . . 119.9 ?
C6 C5 H5 . . 119.9 ?
C5 C6 C1 . . 120.80(19) ?
C5 C6 H6 . . 119.6 ?
C1 C6 H6 . . 119.6 ?
C8 C7 C1 . . 127.24(19) ?
C8 C7 H7 . . 116.4 ?
C1 C7 H7 . . 116.4 ?
C7 C8 C9 . . 120.44(18) ?
C7 C8 H8 . . 119.8 ?
C9 C8 H8 . . 119.8 ?
O1 C9 N1 . . 122.52(17) ?
O1 C9 C8 . . 123.72(18) ?
N1 C9 C8 . . 113.74(17) ?
O2 C10 N2 . . 121.24(17) ?
O2 C10 C11 . . 121.69(17) ?
N2 C10 C11 . . 117.06(16) ?
C12 C11 C16 . . 119.57(18) ?
C12 C11 C10 . . 123.71(18) ?
C16 C11 C10 . . 116.71(18) ?
C11 C12 C13 . . 120.21(19) ?
C11 C12 H12 . . 119.9 ?
C13 C12 H12 . . 119.9 ?
C12 C13 C14 . . 119.99(19) ?
C12 C13 H13 . . 120.0 ?
C14 C13 H13 . . 120.0 ?
C15 C14 C13 . . 119.76(19) ?
C15 C14 H14 . . 120.1 ?
C13 C14 H14 . . 120.1 ?
C14 C15 C16 . . 120.5(2) ?
C14 C15 H15 . . 119.8 ?
C16 C15 H15 . . 119.8 ?
C15 C16 C11 . . 119.97(19) ?
C15 C16 H16 . . 120.0 ?
C11 C16 H16 . . 120.0 ?

loop_
_geom_bond_atom_site_label_1
_geom_bond_atom_site_label_2
_geom_bond_site_symmetry_2
_geom_bond_distance
_geom_bond_publ_flag
O1 C9 . 1.235(2) ?
O2 C10 . 1.235(2) ?
N1 C9 . 1.348(3) ?
N1 N2 . 1.397(2) ?
N1 HN1 . 0.89(2) ?
N2 C10 . 1.351(3) ?
N2 HN2 . 0.86(2) ?
C1 C6 . 1.395(3) ?
C1 C2 . 1.398(3) ?
C1 C7 . 1.467(3) ?
C2 C3 . 1.383(3) ?
C2 H2 . 0.9500 ?
C3 C4 . 1.384(3) ?
C3 H3 . 0.9500 ?
C4 C5 . 1.379(3) ?
C4 H4 . 0.9500 ?
C5 C6 . 1.390(3) ?
C5 H5 . 0.9500 ?
C6 H6 . 0.9500 ?
C7 C8 . 1.336(3) ?
C7 H7 . 0.9500 ?
C8 C9 . 1.479(3) ?
C8 H8 . 0.9500 ?
C10 C11 . 1.496(3) ?
C11 C12 . 1.388(3) ?
C11 C16 . 1.398(3) ?
C12 C13 . 1.390(3) ?
C12 H12 . 0.9500 ?
C13 C14 . 1.392(3) ?
C13 H13 . 0.9500 ?
C14 C15 . 1.384(3) ?
C14 H14 . 0.9500 ?
C15 C16 . 1.384(3) ?
C15 H15 . 0.9500 ?
C16 H16 . 0.9500 ?

loop_
_geom_hbond_atom_site_label_D
_geom_hbond_atom_site_label_H
_geom_hbond_atom_site_label_A
_geom_hbond_site_symmetry_A
_geom_hbond_distance_DH
_geom_hbond_distance_HA
_geom_hbond_distance_DA
_geom_hbond_angle_DHA
N1 HN1 O1 4_575 0.89(2) 1.95(2) 2.827(2) 168(2)
N2 HN2 O2 4_576 0.86(2) 2.01(2) 2.852(2) 168(2)

loop_
_geom_torsion_atom_site_label_1
_geom_torsion_atom_site_label_2
_geom_torsion_atom_site_label_3
_geom_torsion_atom_site_label_4
_geom_torsion_site_symmetry_1
_geom_torsion_site_symmetry_2
_geom_torsion_site_symmetry_3
_geom_torsion_site_symmetry_4
_geom_torsion
_geom_torsion_publ_flag
C9 N1 N2 C10 . . . . 104.5(2) ?
C6 C1 C2 C3 . . . . 0.7(3) ?
C7 C1 C2 C3 . . . . -178.7(2) ?
C1 C2 C3 C4 . . . . -0.3(4) ?
C2 C3 C4 C5 . . . . -0.1(3) ?
C3 C4 C5 C6 . . . . 0.1(3) ?
C4 C5 C6 C1 . . . . 0.3(3) ?
C2 C1 C6 C5 . . . . -0.7(3) ?
C7 C1 C6 C5 . . . . 178.8(2) ?
C6 C1 C7 C8 . . . . -179.0(2) ?
C2 C1 C7 C8 . . . . 0.4(3) ?
C1 C7 C8 C9 . . . . -179.37(19) ?
N2 N1 C9 O1 . . . . 9.3(3) ?
N2 N1 C9 C8 . . . . -172.41(17) ?
C7 C8 C9 O1 . . . . -7.8(3) ?
C7 C8 C9 N1 . . . . 173.98(19) ?
N1 N2 C10 O2 . . . . 4.4(3) ?
N1 N2 C10 C11 . . . . -176.55(16) ?
O2 C10 C11 C12 . . . . 156.22(19) ?
N2 C10 C11 C12 . . . . -22.8(3) ?
O2 C10 C11 C16 . . . . -23.0(3) ?
N2 C10 C11 C16 . . . . 158.00(18) ?
C16 C11 C12 C13 . . . . 0.5(3) ?
C10 C11 C12 C13 . . . . -178.68(17) ?
C11 C12 C13 C14 . . . . -0.2(3) ?
C12 C13 C14 C15 . . . . -0.5(3) ?
C13 C14 C15 C16 . . . . 0.8(3) ?
C14 C15 C16 C11 . . . . -0.5(3) ?
C12 C11 C16 C15 . . . . -0.1(3) ?
C10 C11 C16 C15 . . . . 179.11(17) ?

loop_
_cod_related_entry_id
_cod_related_entry_database
_cod_related_entry_code
1 ChemSpider 797886
